data_7016140
loop_
_publ_author_name
'Dodds, Deborah L.'
'Floure, Joelle'
'Garland, Michael'
'Haddow, Mairi F.'
'Leonard, Thomas R.'
'McMullin, Claire L.'
'Orpen, A. Guy'
'Pringle, Paul G.'

_publ_section_title
;
 Diphosphanes derived from phobane and phosphatrioxa-adamantane:
 similarities, differences and anomalies.
;
_journal_issue 27
_journal_name_full 'Dalton transactions (Cambridge, England : 2003)'
_journal_page_first 7137
_journal_page_last 7146
_journal_paper_doi 10.1039/c1dt10335k
_journal_volume 40
_journal_year 2011
_chemical_formula_moiety 'C20 H24 P2'
_chemical_formula_sum 'C20 H24 P2'
_chemical_formula_weight 326.33
_chemical_name_systematic
;
?
;
_space_group_IT_number 19
_symmetry_cell_setting orthorhombic
_symmetry_space_group_name_Hall 'P 2ac 2ab'
_symmetry_space_group_name_H-M 'P 21 21 21'
_atom_sites_solution_hydrogens geom
_atom_sites_solution_primary direct
_atom_sites_solution_secondary difmap
_audit_creation_method SHELXL-97
_cell_angle_alpha 90.00
_cell_angle_beta 90.00
_cell_angle_gamma 90.00
_cell_formula_units_Z 4
_cell_length_a 8.7796(3)
_cell_length_b 12.3250(4)
_cell_length_c 16.0889(5)
_cell_measurement_reflns_used 11533
_cell_measurement_temperature 100(2)
_cell_measurement_theta_max 27.57
_cell_measurement_theta_min 2.53
_cell_volume 1740.96(10)
_computing_cell_refinement 'Apex II (Bruker-AXS, 2007)'
_computing_data_collection 'Apex II (Bruker-AXS, 2007)'
_computing_data_reduction
;
SAINT v7.34A (Bruker-AXS, 2007) & XPREP v2005/4 (Bruker-AXS, 2005)
;
_computing_structure_refinement 'SHELXL-97 (Sheldrick, 2008)'
_computing_structure_solution 'SHELXS-97 (Sheldrick, 2008)'
_diffrn_ambient_temperature 100(2)
_diffrn_detector 'CCD plate'
_diffrn_detector_area_resol_mean 8.366
_diffrn_detector_type 'Bruker-AXS SMART APEX'
_diffrn_measured_fraction_theta_full 0.996
_diffrn_measured_fraction_theta_max 0.996
_diffrn_measurement_details 'frames, 0.3\% width'
_diffrn_measurement_device 'four-circle diffractometer'
_diffrn_measurement_device_type 'Bruker-AXS Kappa'
_diffrn_measurement_method '\w & \f scans'
_diffrn_measurement_specimen_support
;
glass fibre
;
_diffrn_radiation_collimation '0.5 mm double pinhole'
_diffrn_radiation_monochromator graphite
_diffrn_radiation_probe x-ray
_diffrn_radiation_type 'Mo K\a'
_diffrn_radiation_wavelength 0.71074
_diffrn_reflns_av_R_equivalents 0.0487
_diffrn_reflns_av_sigmaI/netI 0.0582
_diffrn_reflns_limit_h_max 11
_diffrn_reflns_limit_h_min -11
_diffrn_reflns_limit_k_max 15
_diffrn_reflns_limit_k_min -15
_diffrn_reflns_limit_l_max 19
_diffrn_reflns_limit_l_min -20
_diffrn_reflns_number 11481
_diffrn_reflns_theta_full 27.57
_diffrn_reflns_theta_max 27.57
_diffrn_reflns_theta_min 2.53
_diffrn_source 'sealed X-ray tube'
_diffrn_source_current 40
_diffrn_source_power 2
_diffrn_source_size '0.4 x 8 mm fine focus'
_diffrn_source_target Mo
_diffrn_source_type 'Bruker-AXS KFF Mo 2K 90\% Ceramic'
_diffrn_source_voltage 50
_exptl_absorpt_coefficient_mu 0.245
_exptl_absorpt_correction_T_max 0.7456
_exptl_absorpt_correction_T_min 0.6353
_exptl_absorpt_correction_type multi-scan
_exptl_absorpt_process_details 'SADABS 2008/2 (Sheldrick, G.M., 2008)'
_exptl_crystal_colour colourless
_exptl_crystal_density_diffrn 1.245
_exptl_crystal_density_method 'not measured'
_exptl_crystal_description nugget
_exptl_crystal_F_000 696
_exptl_crystal_size_max 0.100
_exptl_crystal_size_mid 0.089
_exptl_crystal_size_min 0.067
_refine_diff_density_max 0.340
_refine_diff_density_min -0.311
_refine_diff_density_rms 0.054
_refine_ls_abs_structure_details 'Flack H D (1983), 1710 Friedel Pairs'
_refine_ls_abs_structure_Flack -0.18(10)
_refine_ls_extinction_method none
_refine_ls_goodness_of_fit_ref 1.036
_refine_ls_hydrogen_treatment constr
_refine_ls_matrix_type full
_refine_ls_number_parameters 200
_refine_ls_number_reflns 3999
_refine_ls_number_restraints 0
_refine_ls_restrained_S_all 1.036
_refine_ls_R_factor_all 0.0497
_refine_ls_R_factor_gt 0.0397
_refine_ls_shift/su_max 0.001
_refine_ls_shift/su_mean 0.000
_refine_ls_structure_factor_coef Fsqd
_refine_ls_weighting_details 'calc w=1/[\s^2^(Fo^2^)+(0.0427P)^2^+0.0000P] where P=(Fo^2^+2Fc^2^)/3'
_refine_ls_weighting_scheme calc
_refine_ls_wR_factor_gt 0.0848
_refine_ls_wR_factor_ref 0.0905
_reflns_number_gt 3510
_reflns_number_total 3999
_reflns_threshold_expression >2sigma(I)
_cod_data_source_file c1dt10335k.txt
_cod_data_source_block 5a
_cod_depositor_comments
;
The following automatic conversions were performed:

'_diffrn_radiation_probe' value 'X-ray' changed to 'x-ray' according
to /home/saulius/struct/CIF-dictionaries/cif_core.dic dictionary
named 'cif_core.dic' version 2.4.1 from 2010-06-29.

Automatic conversion script
Id: cif_fix_values 1715 2011-07-08 13:25:40Z adriana 
;
_cod_database_code 7016140

loop_
_symmetry_equiv_pos_as_xyz
'x, y, z'
'-x+1/2, -y, z+1/2'
'-x, y+1/2, -z+1/2'
'x+1/2, -y+1/2, -z'

loop_
_atom_site_label
_atom_site_type_symbol
_atom_site_fract_x
_atom_site_fract_y
_atom_site_fract_z
_atom_site_U_iso_or_equiv
_atom_site_adp_type
_atom_site_occupancy
_atom_site_symmetry_multiplicity
_atom_site_calc_flag
_atom_site_refinement_flags
_atom_site_disorder_assembly
_atom_site_disorder_group
P1 P 0.35989(6) 0.36900(4) 0.82608(4) 0.01711(13) Uani 1 1 d . . .
P2 P 0.10839(6) 0.34601(4) 0.83263(4) 0.01596(13) Uani 1 1 d . . .
C1 C 0.4313(3) 0.27652(18) 0.90936(14) 0.0173(5) Uani 1 1 d . . .
H1 H 0.4054 0.3106 0.9640 0.021 Uiso 1 1 calc R . .
C2 C 0.6059(3) 0.27838(19) 0.90084(15) 0.0217(5) Uani 1 1 d . . .
H2A H 0.6411 0.3541 0.9082 0.026 Uiso 1 1 calc R . .
H2B H 0.6499 0.2349 0.9467 0.026 Uiso 1 1 calc R . .
C3 C 0.6700(2) 0.23566(19) 0.81887(14) 0.0227(5) Uani 1 1 d . . .
H3A H 0.6639 0.1555 0.8196 0.027 Uiso 1 1 calc R . .
H3B H 0.7791 0.2555 0.8158 0.027 Uiso 1 1 calc R . .
C4 C 0.5915(3) 0.2764(2) 0.73985(14) 0.0232(5) Uani 1 1 d . . .
H4A H 0.6270 0.2318 0.6925 0.028 Uiso 1 1 calc R . .
H4B H 0.6250 0.3519 0.7295 0.028 Uiso 1 1 calc R . .
C5 C 0.4148(3) 0.27432(19) 0.74108(13) 0.0181(5) Uani 1 1 d . . .
H5 H 0.3789 0.3070 0.6877 0.022 Uiso 1 1 calc R . .
C6 C 0.3452(3) 0.16033(18) 0.74719(13) 0.0211(5) Uani 1 1 d . . .
H6A H 0.3844 0.1166 0.7002 0.025 Uiso 1 1 calc R . .
H6B H 0.2336 0.1670 0.7398 0.025 Uiso 1 1 calc R . .
C7 C 0.3749(3) 0.09729(16) 0.82795(14) 0.0210(5) Uani 1 1 d . . .
H7A H 0.3034 0.0352 0.8303 0.025 Uiso 1 1 calc R . .
H7B H 0.4793 0.0672 0.8257 0.025 Uiso 1 1 calc R . .
C8 C 0.3585(3) 0.16263(17) 0.90835(13) 0.0193(5) Uani 1 1 d . . .
H8A H 0.4039 0.1198 0.9542 0.023 Uiso 1 1 calc R . .
H8B H 0.2486 0.1706 0.9205 0.023 Uiso 1 1 calc R . .
C9 C 0.0596(2) 0.46210(18) 0.89928(14) 0.0165(5) Uani 1 1 d . . .
C10 C -0.0837(3) 0.51024(18) 0.89133(14) 0.0195(5) Uani 1 1 d . . .
H10 H -0.1496 0.4887 0.8475 0.023 Uiso 1 1 calc R . .
C11 C -0.1303(3) 0.58937(19) 0.94718(13) 0.0232(5) Uani 1 1 d . . .
H11 H -0.2272 0.6226 0.9405 0.028 Uiso 1 1 calc R . .
C12 C -0.0372(3) 0.62049(19) 1.01254(15) 0.0249(5) Uani 1 1 d . . .
H12 H -0.0707 0.6734 1.0514 0.030 Uiso 1 1 calc R . .
C13 C 0.1057(3) 0.57340(19) 1.02062(14) 0.0254(5) Uani 1 1 d . . .
H13 H 0.1708 0.5945 1.0649 0.031 Uiso 1 1 calc R . .
C14 C 0.1536(3) 0.49550(19) 0.96410(14) 0.0208(5) Uani 1 1 d . . .
H14 H 0.2520 0.4644 0.9697 0.025 Uiso 1 1 calc R . .
C15 C 0.0599(2) 0.39909(18) 0.72950(14) 0.0168(5) Uani 1 1 d . . .
C16 C -0.0040(2) 0.32695(18) 0.67162(15) 0.0200(5) Uani 1 1 d . . .
H16 H -0.0186 0.2530 0.6862 0.024 Uiso 1 1 calc R . .
C17 C -0.0460(3) 0.3632(2) 0.59287(14) 0.0227(5) Uani 1 1 d . . .
H17 H -0.0895 0.3140 0.5541 0.027 Uiso 1 1 calc R . .
C18 C -0.0248(3) 0.4702(2) 0.57096(15) 0.0217(5) Uani 1 1 d . . .
H18 H -0.0534 0.4946 0.5172 0.026 Uiso 1 1 calc R . .
C19 C 0.0388(3) 0.54258(19) 0.62774(14) 0.0195(5) Uani 1 1 d . . .
H19 H 0.0530 0.6165 0.6128 0.023 Uiso 1 1 calc R . .
C20 C 0.0810(2) 0.50665(19) 0.70566(13) 0.0183(5) Uani 1 1 d . . .
H20 H 0.1254 0.5563 0.7438 0.022 Uiso 1 1 calc R . .

loop_
_atom_site_aniso_label
_atom_site_aniso_U_11
_atom_site_aniso_U_22
_atom_site_aniso_U_33
_atom_site_aniso_U_23
_atom_site_aniso_U_13
_atom_site_aniso_U_12
P1 0.0136(2) 0.0169(3) 0.0209(3) 0.0019(3) 0.0001(2) 0.0002(2)
P2 0.0131(2) 0.0166(3) 0.0182(3) 0.0013(2) -0.0005(2) -0.0002(2)
C1 0.0168(11) 0.0214(11) 0.0136(11) -0.0005(9) 0.0002(9) 0.0022(9)
C2 0.0177(12) 0.0226(12) 0.0247(13) 0.0027(10) -0.0043(10) -0.0006(10)
C3 0.0125(10) 0.0256(11) 0.0299(14) 0.0028(11) 0.0002(10) 0.0020(9)
C4 0.0172(11) 0.0294(13) 0.0229(13) 0.0030(10) 0.0080(10) 0.0043(11)
C5 0.0163(11) 0.0243(11) 0.0138(11) 0.0038(9) 0.0007(9) 0.0047(10)
C6 0.0180(11) 0.0247(12) 0.0206(12) -0.0045(10) -0.0008(9) 0.0013(11)
C7 0.0195(10) 0.0176(10) 0.0258(12) -0.0023(10) 0.0011(11) -0.0005(9)
C8 0.0178(11) 0.0213(11) 0.0187(12) 0.0053(9) 0.0002(9) 0.0024(10)
C9 0.0167(11) 0.0173(11) 0.0154(11) 0.0031(9) 0.0032(9) -0.0002(9)
C10 0.0169(11) 0.0231(12) 0.0185(12) 0.0045(9) 0.0010(10) -0.0009(10)
C11 0.0216(12) 0.0266(12) 0.0213(13) 0.0063(10) 0.0057(10) 0.0054(10)
C12 0.0315(13) 0.0228(12) 0.0205(12) 0.0001(10) 0.0075(11) 0.0046(11)
C13 0.0274(13) 0.0304(13) 0.0185(12) -0.0024(10) -0.0003(11) -0.0004(11)
C14 0.0187(11) 0.0217(11) 0.0221(13) -0.0007(10) -0.0003(10) 0.0008(10)
C15 0.0100(10) 0.0224(12) 0.0182(12) -0.0011(9) 0.0009(9) 0.0003(8)
C16 0.0165(10) 0.0175(10) 0.0259(13) 0.0000(11) 0.0003(10) 0.0012(8)
C17 0.0225(12) 0.0240(12) 0.0217(13) -0.0060(10) -0.0039(10) 0.0030(11)
C18 0.0181(12) 0.0300(13) 0.0171(12) 0.0017(10) -0.0008(10) 0.0037(10)
C19 0.0178(11) 0.0194(11) 0.0212(13) 0.0029(10) 0.0027(10) 0.0004(10)
C20 0.0148(11) 0.0214(11) 0.0187(12) -0.0019(9) 0.0001(9) -0.0006(10)

loop_
_atom_type_symbol
_atom_type_description
_atom_type_scat_dispersion_real
_atom_type_scat_dispersion_imag
_atom_type_scat_source
C C 0.0033 0.0016 'International Tables Vol C Tables 4.2.6.8 and 6.1.1.4'
H H 0.0000 0.0000 'International Tables Vol C Tables 4.2.6.8 and 6.1.1.4'
P P 0.1023 0.0942 'International Tables Vol C Tables 4.2.6.8 and 6.1.1.4'

loop_
_geom_angle_atom_site_label_1
_geom_angle_atom_site_label_2
_geom_angle_atom_site_label_3
_geom_angle
_geom_angle_site_symmetry_1
_geom_angle_site_symmetry_3
_geom_angle_publ_flag
C5 P1 C1 93.30(10) . . ?
C5 P1 P2 102.22(8) . . ?
C1 P1 P2 102.77(8) . . ?
C15 P2 C9 101.30(10) . . ?
C15 P2 P1 98.16(7) . . ?
C9 P2 P1 99.17(7) . . ?
C2 C1 C8 115.14(18) . . ?
C2 C1 P1 105.15(15) . . ?
C8 C1 P1 114.15(15) . . ?
C2 C1 H1 107.3 . . ?
C8 C1 H1 107.3 . . ?
P1 C1 H1 107.3 . . ?
C3 C2 C1 116.00(19) . . ?
C3 C2 H2A 108.3 . . ?
C1 C2 H2A 108.3 . . ?
C3 C2 H2B 108.3 . . ?
C1 C2 H2B 108.3 . . ?
H2A C2 H2B 107.4 . . ?
C2 C3 C4 116.01(18) . . ?
C2 C3 H3A 108.3 . . ?
C4 C3 H3A 108.3 . . ?
C2 C3 H3B 108.3 . . ?
C4 C3 H3B 108.3 . . ?
H3A C3 H3B 107.4 . . ?
C3 C4 C5 115.70(19) . . ?
C3 C4 H4A 108.4 . . ?
C5 C4 H4A 108.4 . . ?
C3 C4 H4B 108.4 . . ?
C5 C4 H4B 108.4 . . ?
H4A C4 H4B 107.4 . . ?
C6 C5 C4 114.48(19) . . ?
C6 C5 P1 115.05(15) . . ?
C4 C5 P1 104.95(16) . . ?
C6 C5 H5 107.3 . . ?
C4 C5 H5 107.3 . . ?
P1 C5 H5 107.3 . . ?
C5 C6 C7 116.70(18) . . ?
C5 C6 H6A 108.1 . . ?
C7 C6 H6A 108.1 . . ?
C5 C6 H6B 108.1 . . ?
C7 C6 H6B 108.1 . . ?
H6A C6 H6B 107.3 . . ?
C8 C7 C6 115.65(17) . . ?
C8 C7 H7A 108.4 . . ?
C6 C7 H7A 108.4 . . ?
C8 C7 H7B 108.4 . . ?
C6 C7 H7B 108.4 . . ?
H7A C7 H7B 107.4 . . ?
C7 C8 C1 116.69(18) . . ?
C7 C8 H8A 108.1 . . ?
C1 C8 H8A 108.1 . . ?
C7 C8 H8B 108.1 . . ?
C1 C8 H8B 108.1 . . ?
H8A C8 H8B 107.3 . . ?
C14 C9 C10 118.5(2) . . ?
C14 C9 P2 121.95(17) . . ?
C10 C9 P2 119.13(18) . . ?
C11 C10 C9 120.3(2) . . ?
C11 C10 H10 119.8 . . ?
C9 C10 H10 119.8 . . ?
C12 C11 C10 120.8(2) . . ?
C12 C11 H11 119.6 . . ?
C10 C11 H11 119.6 . . ?
C11 C12 C13 119.2(2) . . ?
C11 C12 H12 120.4 . . ?
C13 C12 H12 120.4 . . ?
C14 C13 C12 120.1(2) . . ?
C14 C13 H13 120.0 . . ?
C12 C13 H13 120.0 . . ?
C13 C14 C9 121.1(2) . . ?
C13 C14 H14 119.5 . . ?
C9 C14 H14 119.5 . . ?
C20 C15 C16 118.3(2) . . ?
C20 C15 P2 123.91(17) . . ?
C16 C15 P2 117.83(17) . . ?
C17 C16 C15 120.4(2) . . ?
C17 C16 H16 119.8 . . ?
C15 C16 H16 119.8 . . ?
C18 C17 C16 120.3(2) . . ?
C18 C17 H17 119.9 . . ?
C16 C17 H17 119.9 . . ?
C17 C18 C19 120.0(2) . . ?
C17 C18 H18 120.0 . . ?
C19 C18 H18 120.0 . . ?
C20 C19 C18 119.8(2) . . ?
C20 C19 H19 120.1 . . ?
C18 C19 H19 120.1 . . ?
C19 C20 C15 121.3(2) . . ?
C19 C20 H20 119.3 . . ?
C15 C20 H20 119.3 . . ?

loop_
_geom_bond_atom_site_label_1
_geom_bond_atom_site_label_2
_geom_bond_distance
_geom_bond_site_symmetry_2
_geom_bond_publ_flag
P1 C5 1.861(2) . ?
P1 C1 1.867(2) . ?
P1 P2 2.2286(7) . ?
P2 C15 1.834(2) . ?
P2 C9 1.839(2) . ?
C1 C2 1.540(3) . ?
C1 C8 1.542(3) . ?
C1 H1 1.0000 . ?
C2 C3 1.527(3) . ?
C2 H2A 0.9900 . ?
C2 H2B 0.9900 . ?
C3 C4 1.531(3) . ?
C3 H3A 0.9900 . ?
C3 H3B 0.9900 . ?
C4 C5 1.552(3) . ?
C4 H4A 0.9900 . ?
C4 H4B 0.9900 . ?
C5 C6 1.535(3) . ?
C5 H5 1.0000 . ?
C6 C7 1.536(3) . ?
C6 H6A 0.9900 . ?
C6 H6B 0.9900 . ?
C7 C8 1.530(3) . ?
C7 H7A 0.9900 . ?
C7 H7B 0.9900 . ?
C8 H8A 0.9900 . ?
C8 H8B 0.9900 . ?
C9 C14 1.392(3) . ?
C9 C10 1.397(3) . ?
C10 C11 1.388(3) . ?
C10 H10 0.9500 . ?
C11 C12 1.386(3) . ?
C11 H11 0.9500 . ?
C12 C13 1.388(3) . ?
C12 H12 0.9500 . ?
C13 C14 1.388(3) . ?
C13 H13 0.9500 . ?
C14 H14 0.9500 . ?
C15 C20 1.392(3) . ?
C15 C16 1.404(3) . ?
C16 C17 1.393(3) . ?
C16 H16 0.9500 . ?
C17 C18 1.377(3) . ?
C17 H17 0.9500 . ?
C18 C19 1.394(3) . ?
C18 H18 0.9500 . ?
C19 C20 1.380(3) . ?
C19 H19 0.9500 . ?
C20 H20 0.9500 . ?

loop_
_geom_torsion_atom_site_label_1
_geom_torsion_atom_site_label_2
_geom_torsion_atom_site_label_3
_geom_torsion_atom_site_label_4
_geom_torsion
_geom_torsion_site_symmetry_1
_geom_torsion_site_symmetry_2
_geom_torsion_site_symmetry_3
_geom_torsion_site_symmetry_4
_geom_torsion_publ_flag
C5 P1 P2 C15 -64.86(11) . . . . ?
C1 P1 P2 C15 -161.14(10) . . . . ?
C5 P1 P2 C9 -167.78(10) . . . . ?
C1 P1 P2 C9 95.93(11) . . . . ?
C5 P1 C1 C2 70.02(15) . . . . ?
P2 P1 C1 C2 173.35(13) . . . . ?
C5 P1 C1 C8 -57.11(17) . . . . ?
P2 P1 C1 C8 46.22(16) . . . . ?
C8 C1 C2 C3 64.0(3) . . . . ?
P1 C1 C2 C3 -62.5(2) . . . . ?
C1 C2 C3 C4 46.0(3) . . . . ?
C2 C3 C4 C5 -45.9(3) . . . . ?
C3 C4 C5 C6 -64.4(3) . . . . ?
C3 C4 C5 P1 62.7(2) . . . . ?
C1 P1 C5 C6 56.81(17) . . . . ?
P2 P1 C5 C6 -47.02(17) . . . . ?
C1 P1 C5 C4 -69.93(15) . . . . ?
P2 P1 C5 C4 -173.76(13) . . . . ?
C4 C5 C6 C7 65.5(3) . . . . ?
P1 C5 C6 C7 -56.2(2) . . . . ?
C5 C6 C7 C8 43.5(3) . . . . ?
C6 C7 C8 C1 -44.4(3) . . . . ?
C2 C1 C8 C7 -64.2(2) . . . . ?
P1 C1 C8 C7 57.5(2) . . . . ?
C15 P2 C9 C14 -136.79(19) . . . . ?
P1 P2 C9 C14 -36.48(19) . . . . ?
C15 P2 C9 C10 51.0(2) . . . . ?
P1 P2 C9 C10 151.32(17) . . . . ?
C14 C9 C10 C11 -0.1(3) . . . . ?
P2 C9 C10 C11 172.40(16) . . . . ?
C9 C10 C11 C12 -1.3(3) . . . . ?
C10 C11 C12 C13 1.5(3) . . . . ?
C11 C12 C13 C14 -0.5(4) . . . . ?
C12 C13 C14 C9 -0.8(4) . . . . ?
C10 C9 C14 C13 1.1(3) . . . . ?
P2 C9 C14 C13 -171.15(18) . . . . ?
C9 P2 C15 C20 36.0(2) . . . . ?
P1 P2 C15 C20 -65.14(19) . . . . ?
C9 P2 C15 C16 -143.26(17) . . . . ?
P1 P2 C15 C16 115.63(16) . . . . ?
C20 C15 C16 C17 -0.6(3) . . . . ?
P2 C15 C16 C17 178.67(16) . . . . ?
C15 C16 C17 C18 0.2(3) . . . . ?
C16 C17 C18 C19 -0.1(3) . . . . ?
C17 C18 C19 C20 0.4(3) . . . . ?
C18 C19 C20 C15 -0.8(3) . . . . ?
C16 C15 C20 C19 0.9(3) . . . . ?
P2 C15 C20 C19 -178.36(16) . . . . ?
